data_4126420
loop_
_publ_author_name
'Shen, Liang'
'Zhao, Kai'
'Doitomi, Kazuki'
'Ganguly, Rakesh'
'Li, Yong-Xin'
'Shen, Zhi-Liang'
'Hirao, Hajime'
'Loh, Teck-Peng'

_publ_section_title
;
 Lewis Acid-Catalyzed Selective [2 + 2]-Cycloaddition and Dearomatizing
 Cascade Reaction of Aryl Alkynes with Acrylates.
;
_journal_name_full 'Journal of the American Chemical Society'
_journal_paper_doi 10.1021/jacs.7b07997
_journal_year 2017
_chemical_formula_sum 'C16 H18 Br2 O4'
_chemical_formula_weight 434.12
_space_group_crystal_system monoclinic
_space_group_IT_number 14
_space_group_name_Hall '-P 2ybc'
_space_group_name_H-M_alt 'P 1 21/c 1'
_symmetry_space_group_name_Hall '-P 2ybc'
_symmetry_space_group_name_H-M 'P 1 21/c 1'
_atom_sites_solution_hydrogens geom
_cell_angle_alpha 90
_cell_angle_beta 106.183(4)
_cell_angle_gamma 90
_cell_formula_units_Z 4
_cell_length_a 9.2410(12)
_cell_length_b 17.454(2)
_cell_length_c 10.4075(13)
_cell_measurement_reflns_used 2650
_cell_measurement_temperature 103.(2)
_cell_measurement_theta_max 23.7006
_cell_measurement_theta_min 2.2948
_cell_volume 1612.1(3)
_computing_cell_refinement 'SAINT V8.34A (Bruker AXS Inc., 2013)'
_computing_data_collection 'APEX3 (Bruker AXS Inc., 2015)'
_computing_data_reduction 'SAINT V8.34A (Bruker AXS Inc., 2013)'
_computing_molecular_graphics 'XP (Bruker AXS Inc., 2015)'
_computing_publication_material 'APEX3 (Bruker AXS Inc., 2015)'
_computing_structure_refinement 'SHELXL-2014/7 (Sheldrick, 2014)'
_computing_structure_solution 'XT, VERSION 2014/4'
_diffrn_ambient_temperature 103.(2)
_diffrn_detector_area_resol_mean 8.3333
_diffrn_measured_fraction_theta_full 0.989
_diffrn_measured_fraction_theta_max 0.989
_diffrn_measurement_device_type 'CCD area detector'
_diffrn_measurement_method 'phi and omega scans'
_diffrn_radiation_monochromator graphite
_diffrn_radiation_type MoK\a
_diffrn_radiation_wavelength 0.71073
_diffrn_reflns_av_R_equivalents 0.1235
_diffrn_reflns_av_unetI/netI 0.1374
_diffrn_reflns_limit_h_max 13
_diffrn_reflns_limit_h_min -13
_diffrn_reflns_limit_k_max 25
_diffrn_reflns_limit_k_min -25
_diffrn_reflns_limit_l_max 15
_diffrn_reflns_limit_l_min -15
_diffrn_reflns_number 21838
_diffrn_reflns_theta_full 32.22
_diffrn_reflns_theta_max 32.22
_diffrn_reflns_theta_min 2.29
_diffrn_source 'fine-focus sealed tube'
_diffrn_source_type 'Bruker KappaCCD'
_exptl_absorpt_coefficient_mu 5.043
_exptl_absorpt_correction_T_max 0.40
_exptl_absorpt_correction_T_min 0.16
_exptl_absorpt_correction_type multi-scan
_exptl_absorpt_process_details
;
SADABS-2014/5 - Bruker AXS area detector scaling and absorption correction
;
_exptl_crystal_colour colourless
_exptl_crystal_density_diffrn 1.789
_exptl_crystal_density_method 'not measured'
_exptl_crystal_description block
_exptl_crystal_F_000 864
_exptl_crystal_size_max 0.420
_exptl_crystal_size_mid 0.360
_exptl_crystal_size_min 0.220
_refine_diff_density_max 1.318
_refine_diff_density_min -1.109
_refine_ls_extinction_method none
_refine_ls_goodness_of_fit_ref 0.990
_refine_ls_hydrogen_treatment constr
_refine_ls_matrix_type full
_refine_ls_number_parameters 201
_refine_ls_number_reflns 5641
_refine_ls_number_restraints 0
_refine_ls_restrained_S_all 0.990
_refine_ls_R_factor_all 0.1313
_refine_ls_R_factor_gt 0.0601
_refine_ls_shift/su_max 0.001
_refine_ls_shift/su_mean 0.000
_refine_ls_structure_factor_coef Fsqd
_refine_ls_weighting_details 'w=1/[\s^2^(Fo^2^)+(0.0310P)^2^] where P=(Fo^2^+2Fc^2^)/3'
_refine_ls_weighting_scheme calc
_refine_ls_wR_factor_gt 0.0906
_refine_ls_wR_factor_ref 0.1072
_reflns_number_gt 3305
_reflns_number_total 5641
_reflns_threshold_expression 'I > 2\s(I)'
_cod_data_source_file ja7b07997_si_007.cif
_cod_data_source_block I
_cod_depositor_comments
;
The following automatic conversions were performed:

'_exptl_absorpt_correction_type' value 'Multi-Scan' changed to
'multi-scan' according to
/home/data/users/saulius/crontab/automatic-downloads/rss-feeds/ACS/lib/dictionaries/cif_core.dic
dictionary named 'cif_core.dic' version 2.4.2 from 2011-04-26.

Automatic conversion script
Id: cif_fix_values 4973 2017-02-22 13:04:09Z antanas 
;
_cod_original_cell_volume 1612.1(4)
_cod_database_code 4126420

loop_
_space_group_symop_operation_xyz
'x, y, z'
'-x, y+1/2, -z+1/2'
'-x, -y, -z'
'x, -y-1/2, z-1/2'

loop_
_atom_site_type_symbol
_atom_site_label
_atom_site_fract_x
_atom_site_fract_y
_atom_site_fract_z
_atom_site_U_iso_or_equiv
_atom_site_adp_type
_atom_site_calc_flag
_atom_site_refinement_flags_adp
_atom_site_refinement_flags_posn
_atom_site_occupancy
Br Br1 0.70768(4) 0.58445(2) 0.25966(4) 0.01542(10) Uani d . . 1
Br Br2 0.06607(5) 0.76715(3) 0.25931(4) 0.02862(13) Uani d . . 1
C C1 0.3567(5) 0.9073(2) 0.3856(4) 0.0302(11) Uani d . . 1
H H1A 0.4524 0.9345 0.3978 0.045 Uiso calc U R 1
H H1B 0.2837 0.9413 0.4091 0.045 Uiso calc U R 1
H H1C 0.3179 0.8914 0.292 0.045 Uiso calc U R 1
C C2 0.4835(4) 0.7907(2) 0.4540(3) 0.0124(7) Uani d . . 1
C C3 0.5074(4) 0.7255(2) 0.5541(3) 0.0122(7) Uani d . . 1
H H3 0.4726 0.7431 0.632 0.015 Uiso calc U R 1
C C4 0.6750(4) 0.7055(2) 0.6055(3) 0.0148(8) Uani d . . 1
H H4A 0.6892 0.6695 0.6815 0.018 Uiso calc U R 1
H H4B 0.732 0.7527 0.6398 0.018 Uiso calc U R 1
C C5 0.7421(4) 0.6694(2) 0.5000(3) 0.0147(8) Uani d . . 1
H H5A 0.784 0.7103 0.4552 0.018 Uiso calc U R 1
H H5B 0.8257 0.6347 0.545 0.018 Uiso calc U R 1
C C6 0.6265(4) 0.62489(19) 0.3965(3) 0.0109(7) Uani d . . 1
C C7 0.4830(4) 0.61639(19) 0.3910(3) 0.0106(7) Uani d . . 1
C C8 0.4220(4) 0.65189(19) 0.4994(3) 0.0104(7) Uani d . . 1
H H8 0.4463 0.6146 0.5754 0.013 Uiso calc U R 1
C C9 0.2486(4) 0.6538(2) 0.4478(3) 0.0125(8) Uani d . . 1
H H9 0.2032 0.6844 0.508 0.015 Uiso calc U R 1
C C10 0.2026(4) 0.6844(2) 0.3059(4) 0.0150(8) Uani d . . 1
C C11 0.2560(4) 0.6473(2) 0.2175(3) 0.0128(8) Uani d . . 1
H H11 0.2321 0.6604 0.1254 0.015 Uiso calc U R 1
C C12 0.3586(4) 0.58194(19) 0.2792(3) 0.0108(7) Uani d . . 1
H H12 0.4002 0.5559 0.2116 0.013 Uiso calc U R 1
C C13 0.2675(4) 0.5251(2) 0.3418(3) 0.0142(8) Uani d . . 1
H H13 0.3406 0.488 0.3983 0.017 Uiso calc U R 1
C C14 0.1927(4) 0.5697(2) 0.4352(3) 0.0155(8) Uani d . . 1
H H14A 0.0818 0.5685 0.3981 0.019 Uiso calc U R 1
H H14B 0.219 0.5454 0.5247 0.019 Uiso calc U R 1
C C15 0.1548(5) 0.4797(2) 0.2370(4) 0.0166(8) Uani d . . 1
C C16 0.1215(5) 0.4046(2) 0.0411(4) 0.0263(10) Uani d . . 1
H H16A 0.0912 0.36 0.0844 0.039 Uiso calc U R 1
H H16B 0.1779 0.3876 -0.0208 0.039 Uiso calc U R 1
H H16C 0.0316 0.4329 -0.0086 0.039 Uiso calc U R 1
O O1 0.3807(3) 0.84035(15) 0.4711(3) 0.0243(7) Uani d . . 1
O O2 0.5502(3) 0.79969(15) 0.3708(2) 0.0219(6) Uani d . . 1
O O3 0.2158(3) 0.45409(16) 0.1417(2) 0.0226(7) Uani d . . 1
O O4 0.0295(4) 0.46471(19) 0.2372(3) 0.0412(9) Uani d . . 1

loop_
_atom_site_aniso_label
_atom_site_aniso_U_11
_atom_site_aniso_U_22
_atom_site_aniso_U_33
_atom_site_aniso_U_12
_atom_site_aniso_U_13
_atom_site_aniso_U_23
Br1 0.0149(2) 0.01336(18) 0.02087(18) -0.00060(17) 0.00963(15) -0.00537(15)
Br2 0.0203(2) 0.0300(3) 0.0338(2) 0.0168(2) 0.00464(19) 0.00953(18)
C1 0.038(3) 0.021(2) 0.038(2) 0.017(2) 0.021(2) 0.0191(19)
C2 0.013(2) 0.0112(18) 0.0118(17) 0.0010(15) 0.0011(15) -0.0039(13)
C3 0.018(2) 0.0126(18) 0.0049(15) 0.0027(15) 0.0010(14) -0.0016(13)
C4 0.013(2) 0.016(2) 0.0139(17) -0.0014(16) 0.0023(15) -0.0060(14)
C5 0.013(2) 0.0143(19) 0.0167(18) 0.0011(15) 0.0035(16) -0.0029(14)
C6 0.014(2) 0.0059(17) 0.0136(17) 0.0041(14) 0.0049(15) 0.0010(13)
C7 0.017(2) 0.0061(17) 0.0093(16) 0.0015(15) 0.0042(15) 0.0002(12)
C8 0.010(2) 0.0093(18) 0.0118(16) 0.0043(14) 0.0026(14) 0.0038(13)
C9 0.011(2) 0.0122(18) 0.0167(18) 0.0049(15) 0.0072(15) 0.0030(13)
C10 0.008(2) 0.0147(19) 0.0203(19) 0.0011(15) 0.0014(15) 0.0027(14)
C11 0.012(2) 0.0136(19) 0.0131(17) -0.0042(15) 0.0038(15) 0.0025(13)
C12 0.0118(19) 0.0109(17) 0.0119(15) -0.0004(15) 0.0069(14) -0.0033(14)
C13 0.011(2) 0.0145(19) 0.0176(18) -0.0024(16) 0.0042(15) 0.0023(14)
C14 0.016(2) 0.016(2) 0.0167(18) -0.0028(16) 0.0079(16) 0.0022(14)
C15 0.021(2) 0.0105(19) 0.0164(19) -0.0004(17) 0.0022(17) 0.0045(14)
C16 0.038(3) 0.021(2) 0.0181(19) -0.014(2) 0.0066(19) -0.0056(16)
O1 0.031(2) 0.0181(15) 0.0296(15) 0.0178(13) 0.0185(14) 0.0153(12)
O2 0.0302(18) 0.0210(15) 0.0207(14) 0.0063(13) 0.0173(13) 0.0048(11)
O3 0.0226(17) 0.0281(17) 0.0187(14) -0.0151(13) 0.0082(12) -0.0102(11)
O4 0.020(2) 0.051(2) 0.055(2) -0.0170(16) 0.0152(17) -0.0299(17)

loop_
_atom_type_symbol
_atom_type_description
_atom_type_scat_dispersion_real
_atom_type_scat_dispersion_imag
_atom_type_scat_source
C C 0.0033 0.0016 'International Tables Vol C Tables 4.2.6.8 and 6.1.1.4'
H H 0.0000 0.0000 'International Tables Vol C Tables 4.2.6.8 and 6.1.1.4'
O O 0.0106 0.0060 'International Tables Vol C Tables 4.2.6.8 and 6.1.1.4'
Br Br -0.2901 2.4595 'International Tables Vol C Tables 4.2.6.8 and 6.1.1.4'

loop_
_geom_angle_atom_site_label_1
_geom_angle_atom_site_label_2
_geom_angle_atom_site_label_3
_geom_angle
O2 C2 O1 122.5(3)
O2 C2 C3 125.8(3)
O1 C2 C3 111.6(3)
C2 C3 C4 110.5(3)
C2 C3 C8 114.4(3)
C4 C3 C8 107.7(3)
C3 C4 C5 114.4(3)
C6 C5 C4 112.1(3)
C7 C6 C5 126.4(3)
C7 C6 Br1 121.5(3)
C5 C6 Br1 112.0(3)
C6 C7 C12 128.0(3)
C6 C7 C8 119.8(3)
C12 C7 C8 111.8(3)
C7 C8 C3 110.9(3)
C7 C8 C9 108.3(3)
C3 C8 C9 119.2(3)
C10 C9 C8 109.2(3)
C10 C9 C14 104.8(3)
C8 C9 C14 107.3(3)
C11 C10 C9 116.5(3)
C11 C10 Br2 123.1(3)
C9 C10 Br2 120.3(3)
C10 C11 C12 112.7(3)
C11 C12 C7 106.2(3)
C11 C12 C13 108.1(3)
C7 C12 C13 108.3(3)
C15 C13 C14 112.3(3)
C15 C13 C12 112.2(3)
C14 C13 C12 109.3(3)
C9 C14 C13 109.4(3)
O4 C15 O3 122.5(4)
O4 C15 C13 126.3(4)
O3 C15 C13 111.2(3)
C2 O1 C1 115.8(3)
C15 O3 C16 116.1(3)

loop_
_geom_bond_atom_site_label_1
_geom_bond_atom_site_label_2
_geom_bond_distance
Br1 C6 1.919(3)
Br2 C10 1.890(4)
C1 O1 1.447(4)
C2 O2 1.205(4)
C2 O1 1.333(4)
C2 C3 1.516(5)
C3 C4 1.532(5)
C3 C8 1.533(5)
C4 C5 1.538(5)
C5 C6 1.504(5)
C6 C7 1.320(5)
C7 C12 1.514(5)
C7 C8 1.526(4)
C8 C9 1.542(5)
C9 C10 1.515(5)
C9 C14 1.549(5)
C10 C11 1.328(5)
C11 C12 1.507(5)
C12 C13 1.557(5)
C13 C15 1.507(5)
C13 C14 1.550(5)
C15 O4 1.188(5)
C15 O3 1.346(4)
C16 O3 1.447(4)
